data_1573295
loop_
_publ_author_name
'Lindahl, Sarah E.'
'Metzger, Erin M.'
'Chen, Chun-Hsing'
'Pink, Maren'
'Zaleski, Jeffrey M.'

_publ_section_title
;
 Pronounced electronic modulation of geometrically-regulated
 metalloenediyne cyclization
;
_journal_name_full 'Chemical Science'
_journal_paper_doi 10.1039/D4SC05396F
_journal_year 2024
_chemical_formula_moiety 'C42 H16 F24 P2'
_chemical_formula_sum 'C42 H16 F24 P2'
_chemical_formula_weight 1038.49
_space_group_IT_number 15
_space_group_name_Hall '-C 2yc'
_space_group_name_H-M_alt 'C 1 2/c 1'
_symmetry_cell_setting monoclinic
_symmetry_space_group_name_H-M 'C 1 2/c 1'
_atom_sites_solution_hydrogens difmap
_atom_sites_solution_primary other
_audit_creation_date 2017-05-15
_audit_creation_method CRYSTALS_ver_14.61_build_00000
_audit_update_record
;
2021-05-14 deposited with the CCDC.	2024-11-21 downloaded from the CCDC.
;
_cell_angle_alpha 90
_cell_angle_beta 124.678(3)
_cell_angle_gamma 90
_cell_formula_units_Z 4
_cell_length_a 18.2822(14)
_cell_length_b 17.4936(12)
_cell_length_c 15.4479(18)
_cell_measurement_reflns_used 8382
_cell_measurement_temperature 173
_cell_measurement_theta_max 30
_cell_measurement_theta_min 3
_cell_volume 4062.9(6)
_computing_cell_refinement 'Apex2 (Bruker AXS, 2006)'
_computing_data_collection 'Apex2 (Bruker AXS, 2006)'
_computing_data_reduction 'Apex2 (Bruker AXS, 2006)'
_computing_molecular_graphics 'CAMERON (Watkin et al., 1996)'
_computing_publication_material 'CRYSTALS (Betteridge et al., 2003)'
_computing_structure_refinement 'CRYSTALS (Betteridge et al., 2003)'
_computing_structure_solution 'Superflip (Palatinus & Chapuis, 2007)'
_diffrn_ambient_temperature 173
_diffrn_measured_fraction_theta_full 0.999
_diffrn_measured_fraction_theta_max 0.995
_diffrn_measurement_device Area
_diffrn_measurement_device_type 'Bruker Kappa Apex2'
_diffrn_measurement_method '\f & \w scans'
_diffrn_radiation_monochromator graphite
_diffrn_radiation_type 'Mo K\a'
_diffrn_radiation_wavelength 0.71073
_diffrn_reflns_av_R_equivalents 0.037
_diffrn_reflns_limit_h_max 25
_diffrn_reflns_limit_h_min -25
_diffrn_reflns_limit_k_max 24
_diffrn_reflns_limit_k_min -24
_diffrn_reflns_limit_l_max 21
_diffrn_reflns_limit_l_min -21
_diffrn_reflns_number 22482
_diffrn_reflns_theta_full 29.585
_diffrn_reflns_theta_max 30.189
_diffrn_reflns_theta_min 1.786
_diffrn_standards_number 0
_exptl_absorpt_coefficient_mu 0.251
_exptl_absorpt_correction_T_max 0.98
_exptl_absorpt_correction_T_min 0.98
_exptl_absorpt_correction_type multi-scan
_exptl_absorpt_process_details 'SADABS (Siemens, 1996)'
_exptl_crystal_colour colorless
_exptl_crystal_density_diffrn 1.698
_exptl_crystal_density_method 'not measured'
_exptl_crystal_description rod
_exptl_crystal_F_000 2056
_exptl_crystal_size_max 0.300
_exptl_crystal_size_mid 0.100
_exptl_crystal_size_min 0.100
_refine_diff_density_max 0.95
_refine_diff_density_min -0.78
_refine_ls_extinction_method None
_refine_ls_goodness_of_fit_ref 0.9940
_refine_ls_hydrogen_treatment noref
_refine_ls_matrix_type full
_refine_ls_number_parameters 320
_refine_ls_number_reflns 5976
_refine_ls_number_restraints 60
_refine_ls_R_factor_all 0.0754
_refine_ls_R_factor_gt 0.0634
_refine_ls_shift/su_max 0.0335550
_refine_ls_shift/su_mean 0.0005368
_refine_ls_structure_factor_coef Fsqd
_refine_ls_weighting_details
;
 Method= Modified Sheldrick 
 w=1/[\s^2^(F^2^) + ( 0.09P)^2^ + 8.68P] 
 ,where P=(max(Fo^2^,0) + 2Fc^2^)/3 
;
_refine_ls_weighting_scheme calc
_refine_ls_wR_factor_all 0.1765
_refine_ls_wR_factor_gt 0.1648
_refine_ls_wR_factor_ref 0.1764
_reflns_limit_h_max 21
_reflns_limit_h_min -25
_reflns_limit_k_max 24
_reflns_limit_k_min 0
_reflns_limit_l_max 21
_reflns_limit_l_min 0
_reflns_number_gt 4958
_reflns_number_total 5994
_reflns_threshold_expression I>2.0\s(I)
_oxford_diffrn_Wilson_B_factor 0.00
_oxford_diffrn_Wilson_scale 0.00
_oxford_refine_ls_r_factor_ref 0.0753
_oxford_refine_ls_scale 0.07689(3)
_oxford_reflns_number_all 5978
_oxford_reflns_threshold_expression_ref I>-3.0\s(I)
_oxford_structure_analysis_title 'mo_17061_0ma in C2/c'
_cod_data_source_file d4sc05396f2.cif
_cod_data_source_block 17061
_cod_depositor_comments
;
The following automatic conversions were performed:

data item '_atom_sites_solution_primary' value 'Other' was changed to
'other' in accordance with the
/home/data/users/saulius/crontab/automatic-downloads/rss-feeds/RSC/lib/dictionaries/cif_core.dic
dictionary named 'cif_core.dic' version 2.4.2 last updated on
2011-04-26.

Automatic conversion script
Id: cif_fix_values 8170 2020-07-09 18:12:32Z antanas 
;
_cod_original_cell_volume 4063.0(7)
_cod_original_sg_symbol_H-M 'C 2/c '
_cod_database_code 1573295

loop_
_symmetry_equiv_pos_as_xyz
x,y,z
-x,-y,-z
x+1/2,y+1/2,z
-x+1/2,-y+1/2,-z
x,-y,z+1/2
-x,y,-z+1/2
x+1/2,-y+1/2,z+1/2
-x+1/2,y+1/2,-z+1/2

loop_
_atom_site_label
_atom_site_type_symbol
_atom_site_fract_x
_atom_site_fract_y
_atom_site_fract_z
_atom_site_U_iso_or_equiv
_atom_site_occupancy
_atom_site_adp_type
_atom_site_refinement_flags_posn
_atom_site_refinement_flags_adp
_atom_site_refinement_flags_occupancy
_atom_site_disorder_assembly
_atom_site_disorder_group
_atom_site_attached_hydrogens
P1 P 0.32389(4) 0.33901(3) 0.51728(4) 0.0286 1.0000 Uani . . . . . .
F1 F 0.46516(13) 0.19073(14) 0.32190(19) 0.0740 1.0000 Uani . U . . . .
F2 F 0.3671(2) 0.11461(12) 0.2935(3) 0.1114 1.0000 Uani . U . . . .
F3 F 0.3574(2) 0.17454(19) 0.16726(18) 0.1186 1.0000 Uani . . . . . .
F4 F 0.06395(12) 0.33560(13) 0.06516(17) 0.0732 1.0000 Uani . . . . . .
F5 F 0.15241(16) 0.38831(17) 0.03363(15) 0.0863 1.0000 Uani . . . . . .
F6 F 0.11969(14) 0.44436(11) 0.12939(15) 0.0637 1.0000 Uani . . . . . .
F7 F 0.67906(12) 0.37495(12) 0.76125(19) 0.0723 1.0000 Uani . . . . . .
F8 F 0.69977(12) 0.48802(15) 0.82073(15) 0.0728 1.0000 Uani . . . . . .
F9 F 0.69514(12) 0.46831(13) 0.68282(14) 0.0622 1.0000 Uani . . . . . .
F10 F 0.4298(2) 0.66662(13) 0.6492(2) 0.1129 0.850(5) Uani D U P 1 2 .
F11 F 0.4332(2) 0.67026(12) 0.5166(3) 0.0949 0.850(5) Uani D U P 1 2 .
F12 F 0.31649(19) 0.63460(12) 0.5012(3) 0.1022 0.850(5) Uani D U P 1 2 .
F101 F 0.4701(4) 0.6804(3) 0.6127(8) 0.067(3) 0.150(5) Uiso D . P 1 1 .
F111 F 0.3603(7) 0.6483(3) 0.4631(5) 0.067(3) 0.150(5) Uiso D . P 1 1 .
F121 F 0.3535(7) 0.6429(2) 0.5915(8) 0.067(3) 0.150(5) Uiso D . P 1 1 .
C1 C 0.4659(2) -0.00436(14) 0.6971(2) 0.0463 1.0000 Uani . . . . . .
C2 C 0.43067(19) 0.06390(14) 0.6434(2) 0.0399 1.0000 Uani . . . . . .
C3 C 0.46449(16) 0.13352(12) 0.69638(18) 0.0312 1.0000 Uani . . . . . .
C4 C 0.42557(16) 0.20346(13) 0.64164(17) 0.0319 1.0000 Uani . . . . . .
C5 C 0.38938(15) 0.26063(13) 0.59259(17) 0.0330 1.0000 Uani . . . . . .
C6 C 0.30493(14) 0.31576(12) 0.38985(16) 0.0275 1.0000 Uani . . . . . .
C7 C 0.35143(14) 0.25988(13) 0.37622(18) 0.0317 1.0000 Uani . . . . . .
C8 C 0.32938(15) 0.24325(13) 0.27589(18) 0.0334 1.0000 Uani . . . . . .
C9 C 0.26160(15) 0.28189(14) 0.18874(18) 0.0348 1.0000 Uani . . . . . .
C10 C 0.21514(14) 0.33795(13) 0.20235(17) 0.0318 1.0000 Uani . . . . . .
C11 C 0.23594(14) 0.35460(13) 0.30180(17) 0.0303 1.0000 Uani . . . . . .
C12 C 0.37911(19) 0.18062(17) 0.2640(2) 0.0459 1.0000 Uani . . . . . .
C13 C 0.13816(18) 0.37709(18) 0.10755(19) 0.0446 1.0000 Uani . . . . . .
C14 C 0.40893(14) 0.41404(12) 0.56718(15) 0.0270 1.0000 Uani . . . . . .
C15 C 0.50035(14) 0.40025(12) 0.62869(17) 0.0292 1.0000 Uani . . . . . .
C16 C 0.55945(15) 0.46098(14) 0.66639(17) 0.0325 1.0000 Uani . . . . . .
C17 C 0.52956(17) 0.53585(14) 0.64400(18) 0.0364 1.0000 Uani . . . . . .
C18 C 0.43806(15) 0.54910(12) 0.58296(16) 0.0352 1.0000 Uani D . . . . .
C19 C 0.37859(15) 0.48914(13) 0.54576(17) 0.0307 1.0000 Uani . . . . . .
C20 C 0.65810(17) 0.44684(17) 0.7319(2) 0.0415 1.0000 Uani . . . . . .
C21 C 0.40497(12) 0.62998(8) 0.56271(14) 0.0496 1.0000 Uani D . . . . .
H11 H 0.4435 -0.0519 0.6620 0.0563 1.0000 Uiso . . . . . .
H21 H 0.3840 0.0629 0.5700 0.0477 1.0000 Uiso . . . . . .
H71 H 0.3986 0.2325 0.4363 0.0381 1.0000 Uiso . . . . . .
H91 H 0.2471 0.2701 0.1206 0.0416 1.0000 Uiso . . . . . .
H111 H 0.2033 0.3923 0.3109 0.0361 1.0000 Uiso . . . . . .
H151 H 0.5224 0.3491 0.6456 0.0339 1.0000 Uiso . . . . . .
H171 H 0.5705 0.5775 0.6700 0.0440 1.0000 Uiso . . . . . .
H191 H 0.3162 0.4990 0.5059 0.0366 1.0000 Uiso . . . . . .

loop_
_atom_site_aniso_label
_atom_site_aniso_U_11
_atom_site_aniso_U_22
_atom_site_aniso_U_33
_atom_site_aniso_U_23
_atom_site_aniso_U_13
_atom_site_aniso_U_12
P1 0.0276(3) 0.0315(3) 0.0254(3) -0.00139(19) 0.0143(2) -0.0023(2)
F1 0.0457(10) 0.0835(14) 0.0944(16) -0.0223(12) 0.0408(11) 0.0085(10)
F2 0.128(2) 0.0371(10) 0.242(3) -0.0052(15) 0.148(3) 0.0055(12)
F3 0.116(2) 0.158(3) 0.0532(12) -0.0231(15) 0.0317(14) 0.080(2)
F4 0.0344(9) 0.0843(15) 0.0564(11) -0.0071(10) -0.0006(8) -0.0053(9)
F5 0.0794(15) 0.143(2) 0.0423(10) 0.0384(12) 0.0380(11) 0.0483(15)
F6 0.0579(11) 0.0595(11) 0.0454(9) 0.0063(8) 0.0125(9) 0.0225(9)
F7 0.0347(9) 0.0680(12) 0.0896(15) 0.0350(11) 0.0207(10) 0.0096(8)
F8 0.0366(9) 0.1259(19) 0.0416(9) -0.0191(11) 0.0138(8) -0.0186(11)
F9 0.0410(9) 0.1020(16) 0.0513(10) 0.0209(10) 0.0307(8) 0.0037(9)
F10 0.189(4) 0.0535(15) 0.082(2) -0.0079(14) 0.069(2) 0.0400(19)
F11 0.143(3) 0.0421(13) 0.161(3) 0.0415(15) 0.123(3) 0.0268(14)
F12 0.0698(18) 0.0392(12) 0.166(4) 0.0213(16) 0.048(2) 0.0211(12)
C1 0.0687(19) 0.0248(10) 0.0591(16) -0.0075(10) 0.0446(15) -0.0076(11)
C2 0.0529(15) 0.0310(11) 0.0420(12) -0.0069(9) 0.0307(12) -0.0088(10)
C3 0.0408(12) 0.0254(9) 0.0347(11) -0.0014(8) 0.0259(10) -0.0031(8)
C4 0.0370(11) 0.0302(10) 0.0297(10) -0.0030(8) 0.0196(9) -0.0066(8)
C5 0.0346(11) 0.0330(11) 0.0284(10) -0.0012(8) 0.0162(9) -0.0072(9)
C6 0.0250(9) 0.0293(9) 0.0259(9) -0.0029(7) 0.0132(8) -0.0033(7)
C7 0.0256(9) 0.0328(10) 0.0317(10) -0.0021(8) 0.0134(8) 0.0002(8)
C8 0.0298(10) 0.0334(11) 0.0368(11) -0.0092(9) 0.0188(9) -0.0028(8)
C9 0.0319(11) 0.0419(12) 0.0295(10) -0.0096(9) 0.0167(9) -0.0069(9)
C10 0.0268(10) 0.0373(11) 0.0267(9) -0.0026(8) 0.0124(8) -0.0027(8)
C11 0.0254(9) 0.0344(10) 0.0290(10) -0.0027(8) 0.0142(8) 0.0002(8)
C12 0.0416(13) 0.0459(14) 0.0495(15) -0.0120(11) 0.0256(12) 0.0035(11)
C13 0.0355(12) 0.0599(16) 0.0271(10) 0.0011(10) 0.0112(10) 0.0059(11)
C14 0.0300(10) 0.0286(9) 0.0218(8) 0.0002(7) 0.0142(8) 0.0001(8)
C15 0.0307(10) 0.0295(10) 0.0276(9) 0.0030(8) 0.0167(8) 0.0016(8)
C16 0.0292(10) 0.0403(12) 0.0259(9) 0.0022(8) 0.0144(8) -0.0035(9)
C17 0.0409(12) 0.0339(11) 0.0317(11) -0.0023(9) 0.0191(10) -0.0083(9)
C18 0.0452(13) 0.0282(10) 0.0319(11) 0.0006(8) 0.0217(10) 0.0003(9)
C19 0.0328(10) 0.0312(10) 0.0252(9) 0.0019(8) 0.0149(8) 0.0029(8)
C20 0.0311(11) 0.0551(15) 0.0362(12) 0.0084(11) 0.0178(10) -0.0041(10)
C21 0.0600(18) 0.0299(12) 0.0533(16) 0.0019(11) 0.0289(14) 0.0035(11)

loop_
_atom_type_symbol
_atom_type_scat_dispersion_real
_atom_type_scat_dispersion_imag
_atom_type_scat_Cromer_Mann_a1
_atom_type_scat_Cromer_Mann_b1
_atom_type_scat_Cromer_Mann_a2
_atom_type_scat_Cromer_Mann_b2
_atom_type_scat_Cromer_Mann_a3
_atom_type_scat_Cromer_Mann_b3
_atom_type_scat_Cromer_Mann_a4
_atom_type_scat_Cromer_Mann_b4
_atom_type_scat_Cromer_Mann_c
_atom_type_scat_source
C 0.0033 0.0016 2.3100 20.8439 1.0200 10.2075 1.5886 0.5687 0.8650 51.6512 0.2156 'International Tables Vol C 4.2.6.8 and 6.1.1.4'
H 0.0000 0.0000 0.4930 10.5109 0.3229 26.1257 0.1402 3.1424 0.0408 57.7998 0.0030 'International Tables Vol C 4.2.6.8 and 6.1.1.4'
F 0.0171 0.0103 3.5392 10.2825 2.6412 4.2944 1.5170 0.2615 1.0243 26.1476 0.2776 'International Tables Vol C 4.2.6.8 and 6.1.1.4'
P 0.1023 0.0942 6.4345 1.9067 4.1791 27.1570 1.7800 0.5260 1.4908 68.1645 1.1149 'International Tables Vol C 4.2.6.8 and 6.1.1.4'

loop_
_geom_angle_atom_site_label_1
_geom_angle_site_symmetry_1
_geom_angle_atom_site_label_2
_geom_angle_site_symmetry_2
_geom_angle_atom_site_label_3
_geom_angle_site_symmetry_3
_geom_angle
_geom_angle_publ_flag
C5 . P1 . C6 . 100.30(10) yes
C5 . P1 . C14 . 100.65(10) yes
C6 . P1 . C14 . 101.91(9) yes
C1 6_656 C1 . C2 . 120.50(16) yes
C1 6_656 C1 . H11 . 118.8 no
C2 . C1 . H11 . 120.7 no
C1 . C2 . C3 . 120.0(2) yes
C1 . C2 . H21 . 119.4 no
C3 . C2 . H21 . 120.6 no
C3 6_656 C3 . C2 . 119.51(15) yes
C3 6_656 C3 . C4 . 120.84(12) yes
C2 . C3 . C4 . 119.6(2) yes
C3 . C4 . C5 . 177.1(2) yes
P1 . C5 . C4 . 172.7(2) yes
P1 . C6 . C7 . 124.01(16) yes
P1 . C6 . C11 . 116.78(16) yes
C7 . C6 . C11 . 119.11(19) yes
C6 . C7 . C8 . 120.1(2) yes
C6 . C7 . H71 . 119.7 no
C8 . C7 . H71 . 120.2 no
C7 . C8 . C9 . 120.9(2) yes
C7 . C8 . C12 . 118.5(2) yes
C9 . C8 . C12 . 120.5(2) yes
C8 . C9 . C10 . 119.0(2) yes
C8 . C9 . H91 . 120.2 no
C10 . C9 . H91 . 120.8 no
C9 . C10 . C11 . 120.6(2) yes
C9 . C10 . C13 . 119.3(2) yes
C11 . C10 . C13 . 120.0(2) yes
C6 . C11 . C10 . 120.2(2) yes
C6 . C11 . H111 . 119.2 no
C10 . C11 . H111 . 120.6 no
C8 . C12 . F3 . 112.7(2) yes
C8 . C12 . F1 . 113.3(2) yes
F3 . C12 . F1 . 104.9(3) yes
C8 . C12 . F2 . 111.7(2) yes
F3 . C12 . F2 . 108.9(3) yes
F1 . C12 . F2 . 104.9(3) yes
C10 . C13 . F4 . 110.9(2) yes
C10 . C13 . F5 . 112.0(2) yes
F4 . C13 . F5 . 107.5(2) yes
C10 . C13 . F6 . 113.1(2) yes
F4 . C13 . F6 . 105.9(2) yes
F5 . C13 . F6 . 107.1(3) yes
P1 . C14 . C15 . 124.21(16) yes
P1 . C14 . C19 . 116.59(16) yes
C15 . C14 . C19 . 119.1(2) yes
C14 . C15 . C16 . 119.9(2) yes
C14 . C15 . H151 . 120.3 no
C16 . C15 . H151 . 119.7 no
C15 . C16 . C17 . 121.2(2) yes
C15 . C16 . C20 . 120.4(2) yes
C17 . C16 . C20 . 118.4(2) yes
C16 . C17 . C18 . 118.5(2) yes
C16 . C17 . H171 . 120.9 no
C18 . C17 . H171 . 120.6 no
C17 . C18 . C19 . 120.9(2) yes
C17 . C18 . C21 . 118.94(16) yes
C19 . C18 . C21 . 120.12(17) yes
C14 . C19 . C18 . 120.4(2) yes
C14 . C19 . H191 . 119.5 no
C18 . C19 . H191 . 120.1 no
C16 . C20 . F8 . 111.5(2) yes
C16 . C20 . F9 . 112.1(2) yes
F8 . C20 . F9 . 104.8(2) yes
C16 . C20 . F7 . 113.0(2) yes
F8 . C20 . F7 . 106.0(2) yes
F9 . C20 . F7 . 108.9(2) yes
C18 . C21 . F101 . 112.68(7) yes
C18 . C21 . F111 . 112.64(7) yes
F101 . C21 . F111 . 106.04(7) yes
C18 . C21 . F121 . 112.74(7) yes
F101 . C21 . F121 . 106.11(7) yes
F111 . C21 . F121 . 106.06(7) yes
C18 . C21 . F12 . 112.81(6) yes
C18 . C21 . F10 . 112.62(6) yes
F12 . C21 . F10 . 105.81(7) yes
C18 . C21 . F11 . 112.75(6) yes
F12 . C21 . F11 . 106.06(7) yes
F10 . C21 . F11 . 106.22(7) yes

loop_
_geom_bond_atom_site_label_1
_geom_bond_site_symmetry_1
_geom_bond_atom_site_label_2
_geom_bond_site_symmetry_2
_geom_bond_distance
_geom_bond_publ_flag
P1 . C5 . 1.756(2) yes
P1 . C6 . 1.840(2) yes
P1 . C14 . 1.836(2) yes
F1 . C12 . 1.306(3) yes
F2 . C12 . 1.305(4) yes
F3 . C12 . 1.313(4) yes
F4 . C13 . 1.336(4) yes
F5 . C13 . 1.322(3) yes
F6 . C13 . 1.320(4) yes
F7 . C20 . 1.318(3) yes
F8 . C20 . 1.340(3) yes
F9 . C20 . 1.326(3) yes
F10 . C21 . 1.309(3) yes
F11 . C21 . 1.300(3) yes
F12 . C21 . 1.333(3) yes
F101 . C21 . 1.322(7) yes
F111 . C21 . 1.306(7) yes
F121 . C21 . 1.268(7) yes
C1 . C1 6_656 1.380(6) yes
C1 . C2 . 1.386(4) yes
C1 . H11 . 0.949 no
C2 . C3 . 1.400(3) yes
C2 . H21 . 0.956 no
C3 . C3 6_656 1.408(5) yes
C3 . C4 . 1.426(3) yes
C4 . C5 . 1.201(3) yes
C6 . C7 . 1.388(3) yes
C6 . C11 . 1.397(3) yes
C7 . C8 . 1.392(3) yes
C7 . H71 . 0.961 no
C8 . C9 . 1.381(3) yes
C8 . C12 . 1.500(3) yes
C9 . C10 . 1.390(3) yes
C9 . H91 . 0.950 no
C10 . C11 . 1.387(3) yes
C10 . C13 . 1.500(3) yes
C11 . H111 . 0.952 no
C14 . C15 . 1.395(3) yes
C14 . C19 . 1.391(3) yes
C15 . C16 . 1.386(3) yes
C15 . H151 . 0.954 no
C16 . C17 . 1.385(3) yes
C16 . C20 . 1.504(3) yes
C17 . C18 . 1.395(3) yes
C17 . H171 . 0.954 no
C18 . C19 . 1.379(3) yes
C18 . C21 . 1.500(2) yes
C19 . H191 . 0.955 no

loop_
_geom_torsion_atom_site_label_1
_geom_torsion_atom_site_label_2
_geom_torsion_atom_site_label_3
_geom_torsion_atom_site_label_4
_geom_torsion
_geom_torsion_site_symmetry_1
_geom_torsion_site_symmetry_2
_geom_torsion_site_symmetry_3
_geom_torsion_site_symmetry_4
_geom_torsion_publ_flag
C5 P1 C6 C7 -12.9(3) . . . . no
C5 P1 C6 C11 163.5(2) . . . . no
C14 P1 C6 C7 90.5(2) . . . . no
C14 P1 C6 C11 -93.2(2) . . . . no
C5 P1 C14 C15 13.2(2) . . . . no
C5 P1 C14 C19 -163.36(19) . . . . no
C6 P1 C14 C15 -89.9(2) . . . . no
C6 P1 C14 C19 93.6(2) . . . . no
C1 C2 C3 C4 -177.5(3) . . . . no
P1 C6 C7 C8 176.5(2) . . . . no
C11 C6 C7 C8 0.2(4) . . . . no
P1 C6 C11 C10 -177.4(2) . . . . no
C7 C6 C11 C10 -0.8(4) . . . . no
C6 C7 C8 C9 0.2(4) . . . . no
C6 C7 C8 C12 -177.9(3) . . . . no
C7 C8 C9 C10 -0.1(4) . . . . no
C12 C8 C9 C10 178.0(3) . . . . no
C7 C8 C12 F1 -55.9(4) . . . . no
C7 C8 C12 F2 62.2(4) . . . . no
C7 C8 C12 F3 -174.8(3) . . . . no
C9 C8 C12 F1 125.9(3) . . . . no
C9 C8 C12 F2 -115.9(3) . . . . no
C9 C8 C12 F3 7.0(4) . . . . no
C8 C9 C10 C11 -0.5(4) . . . . no
C8 C9 C10 C13 -176.6(3) . . . . no
C9 C10 C11 C6 0.9(4) . . . . no
C13 C10 C11 C6 177.0(3) . . . . no
C9 C10 C13 F4 83.3(3) . . . . no
C9 C10 C13 F5 -36.9(4) . . . . no
C9 C10 C13 F6 -157.9(3) . . . . no
C11 C10 C13 F4 -92.9(3) . . . . no
C11 C10 C13 F5 147.0(3) . . . . no
C11 C10 C13 F6 25.9(4) . . . . no
P1 C14 C15 C16 -177.25(19) . . . . no
C19 C14 C15 C16 -0.8(4) . . . . no
P1 C14 C19 C18 178.09(19) . . . . no
C15 C14 C19 C18 1.4(4) . . . . no
C14 C15 C16 C17 -0.2(4) . . . . no
C14 C15 C16 C20 -179.4(2) . . . . no
C15 C16 C17 C18 0.5(4) . . . . no
C20 C16 C17 C18 179.8(2) . . . . no
C15 C16 C20 F7 -10.2(4) . . . . no
C15 C16 C20 F8 -129.5(3) . . . . no
C15 C16 C20 F9 113.3(3) . . . . no
C17 C16 C20 F7 170.5(2) . . . . no
C17 C16 C20 F8 51.2(3) . . . . no
C17 C16 C20 F9 -66.0(3) . . . . no
C16 C17 C18 C19 0.1(4) . . . . no
C16 C17 C18 C21 177.0(2) . . . . no
C17 C18 C19 C14 -1.0(4) . . . . no
C21 C18 C19 C14 -177.9(2) . . . . no
C17 C18 C21 F10 -61.9(4) . . . . no
C17 C18 C21 F11 58.3(3) . . . . no
C17 C18 C21 F12 178.4(3) . . . . no
C19 C18 C21 F10 115.1(3) . . . . no
C19 C18 C21 F11 -124.8(3) . . . . no
C19 C18 C21 F12 -4.7(3) . . . . no
